data_4123111
loop_
_publ_author_name
'Moragas, Toni'
'Cornella, Josep'
'Martin, Ruben'

_publ_section_title
;
 Ligand-controlled Regiodivergent Ni-Catalyzed Reductive Carboxylation of
 Allyl Esters with CO2.
;
_journal_name_full 'Journal of the American Chemical Society'
_journal_page_first 141212124924001
_journal_paper_doi 10.1021/ja509077a
_journal_year 2014
_chemical_absolute_configuration ad
_chemical_formula_sum 'C20 H14 N4 Ni'
_chemical_formula_weight 369.06
_chemical_name_systematic
;
 ?
;
_space_group_IT_number 9
_space_group_name_Hall 'C -2yc'
_symmetry_cell_setting monoclinic
_symmetry_space_group_name_Hall 'C -2yc'
_symmetry_space_group_name_H-M 'C 1 c 1'
_atom_sites_solution_hydrogens geom
_audit_creation_method SHELXL-2014
_cell_angle_alpha 90
_cell_angle_beta 106.786(16)
_cell_angle_gamma 90
_cell_formula_units_Z 8
_cell_length_a 19.790(11)
_cell_length_b 25.183(14)
_cell_length_c 6.297(4)
_cell_measurement_reflns_used 475
_cell_measurement_temperature 100(2)
_cell_measurement_theta_max 16.55
_cell_measurement_theta_min 3.75
_cell_volume 3005(3)
_computing_cell_refinement 'Bruker APEX2 v2011.4-0'
_computing_data_collection 'Bruker APEX2 v2011.4-0'
_computing_data_reduction 'Bruker SAINT V7.60A'
_computing_molecular_graphics 'Bruker SHELXTL'
_computing_publication_material 'Bruker SHELXTL'
_computing_structure_refinement 'SHELXL-2014 (Sheldrick, 2014)'
_computing_structure_solution Sir2011
_diffrn_ambient_temperature 100(2)
_diffrn_detector_area_resol_mean 512
_diffrn_detector_type '4K CCD area detector APEX II'
_diffrn_measured_fraction_theta_full 0.563
_diffrn_measured_fraction_theta_max 0.992
_diffrn_measurement_device_type 'APEX DUO Kappa 4-axis goniometer'
_diffrn_measurement_method
;
 Fullsphere data collection, phi and omega scans
;
_diffrn_measurement_specimen_support 'magnetic support with MicroMount'
_diffrn_radiation_monochromator 'Quazar MX Multilayer Optics'
_diffrn_radiation_type MoK\a
_diffrn_radiation_wavelength 0.71073
_diffrn_reflns_av_R_equivalents 0.1381
_diffrn_reflns_av_unetI/netI 0.1313
_diffrn_reflns_Laue_measured_fraction_full 0.563
_diffrn_reflns_Laue_measured_fraction_max 0.992
_diffrn_reflns_limit_h_max 16
_diffrn_reflns_limit_h_min -16
_diffrn_reflns_limit_k_max 19
_diffrn_reflns_limit_k_min -20
_diffrn_reflns_limit_l_max 5
_diffrn_reflns_limit_l_min -5
_diffrn_reflns_number 6827
_diffrn_reflns_point_group_measured_fraction_full 0.552
_diffrn_reflns_point_group_measured_fraction_max 0.995
_diffrn_reflns_theta_full 20.990
_diffrn_reflns_theta_max 17.360
_diffrn_reflns_theta_min 1.345
_diffrn_source 'Microfocus source E025 IuS'
_diffrn_source_current 0.6
_diffrn_source_power 50
_diffrn_source_size '0.2 mm x 0.2 mm fine focus'
_diffrn_source_type 'Bruker APEX DUO'
_exptl_absorpt_coefficient_mu 1.301
_exptl_absorpt_correction_T_max 0.974
_exptl_absorpt_correction_T_min 0.679
_exptl_absorpt_correction_type empirical
_exptl_absorpt_process_details
; 
 SADABS Version 2008/1 Bruker-Nonius
 Blessing, Acta Cryst. (1995) A51 33-38
;
_exptl_crystal_density_diffrn 1.632
_exptl_crystal_description BLock
_exptl_crystal_F_000 1520
_exptl_crystal_size_max 0.10
_exptl_crystal_size_mid 0.10
_exptl_crystal_size_min 0.05
_refine_diff_density_max 0.414
_refine_diff_density_min -0.332
_refine_diff_density_rms 0.093
_refine_ls_abs_structure_details
;
 Flack x determined using 486 quotients [(I+)-(I-)]/[(I+)+(I-)]
 (Parsons, Flack and Wagner, Acta Cryst. B69 (2013) 249-259).
;
_refine_ls_abs_structure_Flack 0.08(7)
_refine_ls_extinction_method none
_refine_ls_goodness_of_fit_ref 1.065
_refine_ls_hydrogen_treatment constr
_refine_ls_matrix_type full
_refine_ls_number_parameters 211
_refine_ls_number_reflns 1790
_refine_ls_number_restraints 56
_refine_ls_restrained_S_all 1.055
_refine_ls_R_factor_all 0.1146
_refine_ls_R_factor_gt 0.0639
_refine_ls_shift/su_max 0.000
_refine_ls_shift/su_mean 0.000
_refine_ls_structure_factor_coef Fsqd
_refine_ls_weighting_details 'w=1/[\s^2^(Fo^2^)+(0.0687P)^2^] where P=(Fo^2^+2Fc^2^)/3'
_refine_ls_weighting_scheme calc
_refine_ls_wR_factor_gt 0.1327
_refine_ls_wR_factor_ref 0.1590
_reflns_Friedel_coverage 0.954
_reflns_Friedel_fraction_full 0.541
_reflns_Friedel_fraction_max 0.938
_reflns_number_gt 1213
_reflns_number_total 1790
_reflns_threshold_expression 'I > 2\s(I)'
_cod_data_source_file ja509077a_si_002.cif
_cod_data_source_block mo_JC_4Pyr_0m
_cod_depositor_comments
;
The following automatic conversions were performed:

'_symmetry_cell_setting' value 'Monoclinic' changed to 'monoclinic'
according to
/home/saulius/struct/COD-crude-data--automatic-downloads/rss-feeds/ACS/lib/dictionaries/cif_core.dic
dictionary named 'cif_core.dic' version 2.4.2 from 2011-04-26.

Automatic conversion script
Id: cif_fix_values 2935 2014-11-11 08:27:57Z andrius 
;
_cod_original_sg_symbol_H-M Cc
_cod_database_code 4123111
_shelx_space_group_comment
;
The symmetry employed for this shelxl refinement is uniquely defined
by the following loop, which should always be used as a source of
symmetry information in preference to the above space-group names.
They are only intended as comments.
;
_shelx_estimated_absorpt_t_min 0.938
_shelx_estimated_absorpt_t_max 0.974
_shelxl_version_number 2014-3

loop_
_space_group_symop_operation_xyz
'x, y, z'
'x, -y, z+1/2'
'x+1/2, y+1/2, z'
'x+1/2, -y+1/2, z+1/2'

loop_
_atom_site_label
_atom_site_type_symbol
_atom_site_fract_x
_atom_site_fract_y
_atom_site_fract_z
_atom_site_U_iso_or_equiv
_atom_site_adp_type
_atom_site_occupancy
_atom_site_site_symmetry_order
_atom_site_calc_flag
_atom_site_refinement_flags_posn
_atom_site_refinement_flags_adp
Ni1A Ni 0.1036(2) 0.1252(2) 0.5075(6) 0.036(2) Uani 1 1 d . .
Ni1B Ni 0.0578(2) 0.37072(19) 0.9776(5) 0.035(2) Uani 1 1 d . .
N1A N 0.1486(13) 0.1688(10) 0.755(4) 0.026(7) Uiso 1 1 d . U
N1B N -0.0060(13) 0.3269(10) 1.090(4) 0.030(7) Uiso 1 1 d . U
N2A N 0.0247(15) 0.1392(12) 0.592(5) 0.035(7) Uiso 1 1 d . U
N2B N 0.1220(14) 0.3545(11) 1.251(5) 0.029(7) Uiso 1 1 d . U
N3A N 0.0387(14) 0.0995(12) 0.262(5) 0.031(7) Uiso 1 1 d . U
N3B N 0.1367(15) 0.3963(13) 0.928(5) 0.034(7) Uiso 1 1 d . U
N4A N 0.1687(14) 0.0932(11) 0.376(4) 0.037(7) Uiso 1 1 d . U
N4B N 0.0094(14) 0.4071(11) 0.704(4) 0.030(7) Uiso 1 1 d . U
C1A C 0.2181(15) 0.1812(13) 0.833(5) 0.029(8) Uiso 1 1 d . U
H1A H 0.2491 0.1718 0.7534 0.035 Uiso 1 1 calc R U
C1B C -0.0750(16) 0.3164(13) 0.991(5) 0.036(8) Uiso 1 1 d . U
H1B H -0.0953 0.3270 0.8444 0.044 Uiso 1 1 calc R U
C2A C 0.2432(16) 0.2085(13) 1.036(5) 0.031(8) Uiso 1 1 d . U
H2A H 0.2910 0.2167 1.0874 0.037 Uiso 1 1 calc R U
C2B C -0.1139(17) 0.2916(14) 1.096(5) 0.042(8) Uiso 1 1 d . U
H2B H -0.1612 0.2853 1.0227 0.051 Uiso 1 1 calc R U
C3A C 0.1998(18) 0.2235(13) 1.163(6) 0.033(8) Uiso 1 1 d . U
H3A H 0.2173 0.2418 1.2961 0.039 Uiso 1 1 calc R U
C3B C -0.0858(17) 0.2738(13) 1.325(5) 0.040(8) Uiso 1 1 d . U
H3B H -0.1135 0.2565 1.4002 0.048 Uiso 1 1 calc R U
C4A C 0.1301(19) 0.2102(13) 1.084(6) 0.031(9) Uiso 1 1 d . U
H4A H 0.0978 0.2185 1.1605 0.038 Uiso 1 1 calc R U
C4B C -0.0134(18) 0.2846(13) 1.423(6) 0.031(9) Uiso 1 1 d . U
H4B H 0.0091 0.2745 1.5683 0.037 Uiso 1 1 calc R U
C5A C 0.1103(18) 0.1839(13) 0.884(6) 0.020(7) Uiso 1 1 d . U
C5B C 0.0223(18) 0.3098(14) 1.299(6) 0.026(8) Uiso 1 1 d . U
C6A C 0.0308(19) 0.1706(15) 0.779(6) 0.039(8) Uiso 1 1 d . U
C6B C 0.1036(18) 0.3226(13) 1.396(6) 0.021(7) Uiso 1 1 d . U
C7A C -0.025(2) 0.1860(14) 0.833(6) 0.040(9) Uiso 1 1 d . U
H7A H -0.0199 0.2068 0.9582 0.048 Uiso 1 1 calc R U
C7B C 0.1486(19) 0.3035(15) 1.580(6) 0.033(9) Uiso 1 1 d . U
H7B H 0.1337 0.2821 1.6775 0.040 Uiso 1 1 calc R U
C8A C -0.0928(18) 0.1717(14) 0.704(6) 0.047(8) Uiso 1 1 d . U
H8A H -0.1327 0.1812 0.7446 0.056 Uiso 1 1 calc R U
C8B C 0.2165(17) 0.3167(13) 1.616(5) 0.028(8) Uiso 1 1 d . U
H8B H 0.2488 0.3048 1.7462 0.034 Uiso 1 1 calc R U
C9A C -0.0982(17) 0.1417(13) 0.505(5) 0.043(8) Uiso 1 1 d . U
H9A H -0.1423 0.1339 0.4075 0.051 Uiso 1 1 calc R U
C9B C 0.2410(16) 0.3464(12) 1.474(5) 0.035(8) Uiso 1 1 d . U
H9B H 0.2889 0.3538 1.5042 0.042 Uiso 1 1 calc R U
C10A C -0.037(2) 0.1242(15) 0.458(6) 0.046(8) Uiso 1 1 d . U
C10B C 0.1937(17) 0.3652(14) 1.284(5) 0.033(7) Uiso 1 1 d . U
C11A C -0.0300(18) 0.0969(15) 0.264(6) 0.036(7) Uiso 1 1 d . U
C11B C 0.198(2) 0.3950(14) 1.089(5) 0.031(8) Uiso 1 1 d . U
C12A C -0.0804(18) 0.0698(14) 0.102(5) 0.044(8) Uiso 1 1 d . U
H12A H -0.1274 0.0695 0.1021 0.053 Uiso 1 1 calc R U
C12B C 0.2555(16) 0.4225(12) 1.062(5) 0.038(8) Uiso 1 1 d . U
H12B H 0.2985 0.4204 1.1713 0.046 Uiso 1 1 calc R U
C13A C -0.060(2) 0.0437(15) -0.055(6) 0.058(9) Uiso 1 1 d . U
H13A H -0.0939 0.0267 -0.1672 0.070 Uiso 1 1 calc R U
C13B C 0.2501(17) 0.4526(14) 0.878(5) 0.039(8) Uiso 1 1 d . U
H13B H 0.2903 0.4703 0.8674 0.046 Uiso 1 1 calc R U
C14A C 0.009(2) 0.0407(14) -0.059(6) 0.046(9) Uiso 1 1 d . U
H14A H 0.0205 0.0215 -0.1695 0.055 Uiso 1 1 calc R U
C14B C 0.191(2) 0.4583(14) 0.711(6) 0.046(9) Uiso 1 1 d . U
H14C H 0.1888 0.4784 0.5859 0.055 Uiso 1 1 calc R U
C15A C 0.067(2) 0.0692(14) 0.120(6) 0.031(8) Uiso 1 1 d . U
C15B C 0.1277(19) 0.4302(14) 0.741(6) 0.039(8) Uiso 1 1 d . U
C16A C 0.1351(19) 0.0690(14) 0.165(6) 0.031(8) Uiso 1 1 d . U
C16B C 0.061(2) 0.4319(14) 0.611(6) 0.031(8) Uiso 1 1 d . U
C17A C 0.177(2) 0.0486(15) 0.029(6) 0.040(9) Uiso 1 1 d . U
H17A H 0.1553 0.0351 -0.1111 0.048 Uiso 1 1 calc R U
C17B C 0.0347(18) 0.4529(14) 0.406(6) 0.028(9) Uiso 1 1 d . U
H17B H 0.0661 0.4679 0.3389 0.034 Uiso 1 1 calc R U
C18A C 0.2459(19) 0.0494(14) 0.106(6) 0.044(9) Uiso 1 1 d . U
H18A H 0.2726 0.0352 0.0205 0.052 Uiso 1 1 calc R U
C18B C -0.0369(19) 0.4534(14) 0.290(7) 0.043(9) Uiso 1 1 d . U
H18B H -0.0515 0.4688 0.1500 0.052 Uiso 1 1 calc R U
C19A C 0.2796(18) 0.0704(14) 0.308(6) 0.046(9) Uiso 1 1 d . U
H19A H 0.3286 0.0700 0.3607 0.055 Uiso 1 1 calc R U
C19B C -0.0868(18) 0.4314(13) 0.380(6) 0.034(9) Uiso 1 1 d . U
H19B H -0.1348 0.4318 0.3060 0.041 Uiso 1 1 calc R U
C20A C 0.2388(18) 0.0928(14) 0.434(6) 0.047(9) Uiso 1 1 d . U
H20A H 0.2626 0.1086 0.5681 0.056 Uiso 1 1 calc R U
C20B C -0.0603(17) 0.4090(13) 0.586(5) 0.037(8) Uiso 1 1 d . U
H20B H -0.0925 0.3939 0.6501 0.044 Uiso 1 1 calc R U

loop_
_atom_site_aniso_label
_atom_site_aniso_U_11
_atom_site_aniso_U_22
_atom_site_aniso_U_33
_atom_site_aniso_U_23
_atom_site_aniso_U_13
_atom_site_aniso_U_12
Ni1A 0.050(6) 0.030(4) 0.031(4) 0.004(3) 0.014(5) 0.005(4)
Ni1B 0.039(5) 0.029(4) 0.039(4) 0.000(3) 0.016(5) -0.003(3)

loop_
_atom_type_symbol
_atom_type_description
_atom_type_scat_dispersion_real
_atom_type_scat_dispersion_imag
_atom_type_scat_source
C C 0.0033 0.0016 'International Tables Vol C Tables 4.2.6.8 and 6.1.1.4'
H H 0.0000 0.0000 'International Tables Vol C Tables 4.2.6.8 and 6.1.1.4'
N N 0.0061 0.0033 'International Tables Vol C Tables 4.2.6.8 and 6.1.1.4'
Ni Ni 0.3393 1.1124 'International Tables Vol C Tables 4.2.6.8 and 6.1.1.4'

loop_
_geom_angle_atom_site_label_1
_geom_angle_atom_site_label_2
_geom_angle_atom_site_label_3
_geom_angle
N3A Ni1A N2A 82.1(14)
N3A Ni1A N1A 161.7(13)
N2A Ni1A N1A 83.6(13)
N3A Ni1A N4A 83.0(13)
N2A Ni1A N4A 162.6(15)
N1A Ni1A N4A 112.7(12)
N3B Ni1B N2B 81.0(14)
N3B Ni1B N4B 84.7(13)
N2B Ni1B N4B 162.1(13)
N3B Ni1B N1B 161.5(14)
N2B Ni1B N1B 83.2(12)
N4B Ni1B N1B 112.5(11)
C5A N1A C1A 114(3)
C5A N1A Ni1A 117(2)
C1A N1A Ni1A 128(2)
C5B N1B C1B 118(3)
C5B N1B Ni1B 114(2)
C1B N1B Ni1B 128(2)
C10A N2A C6A 123(3)
C10A N2A Ni1A 118(3)
C6A N2A Ni1A 119(2)
C6B N2B C10B 118(3)
C6B N2B Ni1B 121(2)
C10B N2B Ni1B 119(2)
C11A N3A C15A 124(3)
C11A N3A Ni1A 118(2)
C15A N3A Ni1A 115(2)
C11B N3B C15B 120(3)
C11B N3B Ni1B 121(3)
C15B N3B Ni1B 117(2)
C20A N4A C16A 115(3)
C20A N4A Ni1A 132(2)
C16A N4A Ni1A 113(2)
C20B N4B C16B 119(3)
C20B N4B Ni1B 131(2)
C16B N4B Ni1B 110(2)
N1A C1A C2A 120(3)
C2B C1B N1B 121(3)
C3A C2A C1A 123(3)
C1B C2B C3B 122(3)
C4A C3A C2A 117(3)
C4B C3B C2B 115(3)
C3A C4A C5A 116(4)
C5B C4B C3B 118(3)
N1A C5A C4A 130(3)
N1A C5A C6A 111(3)
C4A C5A C6A 119(3)
N1B C5B C4B 125(3)
N1B C5B C6B 114(3)
C4B C5B C6B 121(3)
C7A C6A N2A 121(4)
C7A C6A C5A 131(4)
N2A C6A C5A 108(3)
C7B C6B N2B 124(3)
C7B C6B C5B 128(3)
N2B C6B C5B 108(3)
C6A C7A C8A 121(4)
C6B C7B C8B 117(3)
C7A C8A C9A 117(3)
C7B C8B C9B 124(3)
C10A C9A C8A 120(3)
C8B C9B C10B 119(3)
N2A C10A C9A 118(3)
N2A C10A C11A 112(3)
C9A C10A C11A 129(3)
C9B C10B N2B 118(3)
C9B C10B C11B 135(3)
N2B C10B C11B 106(3)
N3A C11A C12A 122(3)
N3A C11A C10A 109(3)
C12A C11A C10A 129(3)
N3B C11B C12B 120(3)
N3B C11B C10B 112(3)
C12B C11B C10B 128(3)
C13A C12A C11A 118(3)
C13B C12B C11B 121(3)
C12A C13A C14A 124(4)
C14B C13B C12B 124(3)
C13A C14A C15A 120(3)
C13B C14B C15B 115(3)
C16A C15A N3A 116(3)
C16A C15A C14A 132(4)
N3A C15A C14A 112(3)
C16B C15B N3B 113(3)
C16B C15B C14B 128(4)
N3B C15B C14B 119(3)
C15A C16A N4A 112(3)
C15A C16A C17A 128(4)
N4A C16A C17A 120(3)
C15B C16B C17B 130(4)
C15B C16B N4B 115(3)
C17B C16B N4B 115(3)
C18A C17A C16A 119(4)
C16B C17B C18B 124(4)
C17A C18A C19A 122(4)
C19B C18B C17B 121(4)
C18A C19A C20A 119(3)
C20B C19B C18B 115(3)
N4A C20A C19A 125(3)
N4B C20B C19B 125(3)

loop_
_geom_bond_atom_site_label_1
_geom_bond_atom_site_label_2
_geom_bond_distance
Ni1A N3A 1.82(3)
Ni1A N2A 1.82(3)
Ni1A N1A 1.90(3)
Ni1A N4A 1.90(3)
Ni1B N3B 1.80(3)
Ni1B N2B 1.87(3)
Ni1B N4B 1.94(3)
Ni1B N1B 1.95(3)
N1A C5A 1.32(4)
N1A C1A 1.36(3)
N1B C5B 1.35(4)
N1B C1B 1.35(3)
N2A C10A 1.32(4)
N2A C6A 1.40(4)
N2B C6B 1.34(4)
N2B C10B 1.40(4)
N3A C11A 1.37(4)
N3A C15A 1.41(4)
N3B C11B 1.34(4)
N3B C15B 1.43(4)
N4A C20A 1.33(3)
N4A C16A 1.44(4)
N4B C20B 1.37(3)
N4B C16B 1.46(4)
C1A C2A 1.41(4)
C1B C2B 1.31(4)
C2A C3A 1.38(4)
C2B C3B 1.45(4)
C3A C4A 1.37(4)
C3B C4B 1.41(4)
C4A C5A 1.37(4)
C4B C5B 1.35(5)
C5A C6A 1.56(5)
C5B C6B 1.58(5)
C6A C7A 1.31(4)
C6B C7B 1.33(4)
C7A C8A 1.40(4)
C7B C8B 1.34(4)
C8A C9A 1.44(4)
C8B C9B 1.36(4)
C9A C10A 1.40(4)
C9B C10B 1.37(4)
C10A C11A 1.44(5)
C10B C11B 1.46(4)
C11A C12A 1.38(4)
C11B C12B 1.37(4)
C12A C13A 1.35(4)
C12B C13B 1.36(4)
C13A C14A 1.37(4)
C13B C14B 1.34(4)
C14A C15A 1.53(5)
C14B C15B 1.49(4)
C15A C16A 1.29(4)
C15B C16B 1.33(5)
C16A C17A 1.45(5)
C16B C17B 1.35(4)
C17A C18A 1.31(4)
C17B C18B 1.39(4)
C18A C19A 1.36(4)
C18B C19B 1.39(4)
C19A C20A 1.41(4)
C19B C20B 1.37(4)

loop_
_geom_torsion_atom_site_label_1
_geom_torsion_atom_site_label_2
_geom_torsion_atom_site_label_3
_geom_torsion_atom_site_label_4
_geom_torsion
N3A Ni1A N2A C10A 3(3)
N1A Ni1A N2A C10A 171(3)
N4A Ni1A N2A C10A -29(6)
N3A Ni1A N2A C6A -170(3)
N1A Ni1A N2A C6A -1(2)
N4A Ni1A N2A C6A 159(4)
N3B Ni1B N2B C6B -169(3)
N4B Ni1B N2B C6B 154(3)
N1B Ni1B N2B C6B 2(2)
N3B Ni1B N2B C10B -4(2)
N4B Ni1B N2B C10B -41(5)
N1B Ni1B N2B C10B 167(3)
N2A Ni1A N3A C11A -7(3)
N1A Ni1A N3A C11A -46(5)
N4A Ni1A N3A C11A 164(3)
N2A Ni1A N3A C15A -168(3)
N1A Ni1A N3A C15A 153(3)
N4A Ni1A N3A C15A 3(2)
N2B Ni1B N3B C11B -3(3)
N4B Ni1B N3B C11B 167(3)
N1B Ni1B N3B C11B -34(6)
N2B Ni1B N3B C15B -166(3)
N4B Ni1B N3B C15B 3(2)
N1B Ni1B N3B C15B 163(3)
C5A N1A C1A C2A -1(4)
Ni1A N1A C1A C2A -172(2)
C5B N1B C1B C2B 2(5)
Ni1B N1B C1B C2B -172(2)
N1A C1A C2A C3A 0(5)
N1B C1B C2B C3B 0(5)
C1A C2A C3A C4A 1(5)
C1B C2B C3B C4B -1(5)
C2A C3A C4A C5A -1(4)
C2B C3B C4B C5B 0(4)
C1A N1A C5A C4A 0(5)
Ni1A N1A C5A C4A 172(3)
C1A N1A C5A C6A 178(3)
Ni1A N1A C5A C6A -10(3)
C3A C4A C5A N1A 1(5)
C3A C4A C5A C6A -177(3)
C1B N1B C5B C4B -3(5)
Ni1B N1B C5B C4B 172(3)
C1B N1B C5B C6B 178(3)
Ni1B N1B C5B C6B -8(3)
C3B C4B C5B N1B 2(5)
C3B C4B C5B C6B -179(3)
C10A N2A C6A C7A 1(5)
Ni1A N2A C6A C7A 173(3)
C10A N2A C6A C5A -176(3)
Ni1A N2A C6A C5A -4(4)
N1A C5A C6A C7A -167(4)
C4A C5A C6A C7A 10(6)
N1A C5A C6A N2A 9(4)
C4A C5A C6A N2A -174(3)
C10B N2B C6B C7B 5(5)
Ni1B N2B C6B C7B 170(3)
C10B N2B C6B C5B -171(3)
Ni1B N2B C6B C5B -6(3)
N1B C5B C6B C7B -168(3)
C4B C5B C6B C7B 13(5)
N1B C5B C6B N2B 8(4)
C4B C5B C6B N2B -171(3)
N2A C6A C7A C8A 0(5)
C5A C6A C7A C8A 176(3)
N2B C6B C7B C8B -1(5)
C5B C6B C7B C8B 174(3)
C6A C7A C8A C9A -3(5)
C6B C7B C8B C9B -2(5)
C7A C8A C9A C10A 6(5)
C7B C8B C9B C10B 2(5)
C6A N2A C10A C9A 2(5)
Ni1A N2A C10A C9A -170(3)
C6A N2A C10A C11A 174(3)
Ni1A N2A C10A C11A 2(4)
C8A C9A C10A N2A -5(5)
C8A C9A C10A C11A -175(4)
C8B C9B C10B N2B 3(5)
C8B C9B C10B C11B -176(4)
C6B N2B C10B C9B -6(4)
Ni1B N2B C10B C9B -171(2)
C6B N2B C10B C11B 173(3)
Ni1B N2B C10B C11B 8(3)
C15A N3A C11A C12A -10(5)
Ni1A N3A C11A C12A -169(3)
C15A N3A C11A C10A 168(3)
Ni1A N3A C11A C10A 9(4)
N2A C10A C11A N3A -7(4)
C9A C10A C11A N3A 165(3)
N2A C10A C11A C12A 171(4)
C9A C10A C11A C12A -18(7)
C15B N3B C11B C12B -7(5)
Ni1B N3B C11B C12B -169(3)
C15B N3B C11B C10B 170(3)
Ni1B N3B C11B C10B 8(4)
C9B C10B C11B N3B 170(4)
N2B C10B C11B N3B -9(4)
C9B C10B C11B C12B -14(7)
N2B C10B C11B C12B 167(3)
N3A C11A C12A C13A 3(5)
C10A C11A C12A C13A -175(4)
N3B C11B C12B C13B 2(5)
C10B C11B C12B C13B -174(3)
C11A C12A C13A C14A 3(6)
C11B C12B C13B C14B 0(5)
C12A C13A C14A C15A -1(5)
C12B C13B C14B C15B 2(5)
C11A N3A C15A C16A -168(3)
Ni1A N3A C15A C16A -9(4)
C11A N3A C15A C14A 10(4)
Ni1A N3A C15A C14A 170(2)
C13A C14A C15A C16A 173(4)
C13A C14A C15A N3A -5(4)
C11B N3B C15B C16B -172(3)
Ni1B N3B C15B C16B -9(4)
C11B N3B C15B C14B 8(5)
Ni1B N3B C15B C14B 172(2)
C13B C14B C15B C16B 175(4)
C13B C14B C15B N3B -6(4)
N3A C15A C16A N4A 10(4)
C14A C15A C16A N4A -168(3)
N3A C15A C16A C17A -169(3)
C14A C15A C16A C17A 13(7)
C20A N4A C16A C15A 178(3)
Ni1A N4A C16A C15A -7(4)
C20A N4A C16A C17A -3(4)
Ni1A N4A C16A C17A 172(3)
N3B C15B C16B C17B -169(4)
C14B C15B C16B C17B 10(7)
N3B C15B C16B N4B 11(4)
C14B C15B C16B N4B -170(3)
C20B N4B C16B C15B 177(3)
Ni1B N4B C16B C15B -8(4)
C20B N4B C16B C17B -3(4)
Ni1B N4B C16B C17B 172(3)
C15A C16A C17A C18A -177(4)
N4A C16A C17A C18A 4(5)
C15B C16B C17B C18B -178(4)
N4B C16B C17B C18B 2(5)
C16A C17A C18A C19A -2(5)
C16B C17B C18B C19B 0(5)
C17A C18A C19A C20A -1(5)
C17B C18B C19B C20B -1(5)
C16A N4A C20A C19A -1(5)
Ni1A N4A C20A C19A -175(3)
C18A C19A C20A N4A 3(5)
C16B N4B C20B C19B 2(4)
Ni1B N4B C20B C19B -172(3)
C18B C19B C20B N4B 0(5)
